data_7225921
loop_
_publ_author_name
'Zhao, He'
'Wang, Yongtao'
'Harrington, Steven'
'Ma, Lei'
'Hu, Shuzhi'
'Wu, Xue'
'Tang, Huan'
'Xue, Mei'
'Wang, Yubin'

_publ_section_title
;
 Remarkable substitution influence on the mechanochromism of cyanostilbene
 derivatives
;
_journal_issue 71
_journal_name_full 'RSC Adv.'
_journal_page_first 66477
_journal_paper_doi 10.1039/C6RA14707K
_journal_volume 6
_journal_year 2016
_chemical_formula_moiety 'C27 H17 N3 O2'
_chemical_formula_sum 'C27 H17 N3 O2'
_chemical_formula_weight 415.43
_chemical_name_systematic
;
 ?
;
_space_group_crystal_system monoclinic
_space_group_IT_number 14
_space_group_name_Hall '-P 2ybc'
_space_group_name_H-M_alt 'P 1 21/c 1'
_symmetry_space_group_name_Hall '-P 2ybc'
_symmetry_space_group_name_H-M 'P 1 21/c 1'
_atom_sites_solution_hydrogens geom
_audit_creation_method SHELXL-2014
_audit_update_record
;
2016-05-19 deposited with the CCDC.
2016-07-07 downloaded from the CCDC.
;
_cell_angle_alpha 90
_cell_angle_beta 103.290(10)
_cell_angle_gamma 90
_cell_formula_units_Z 4
_cell_length_a 17.245(11)
_cell_length_b 13.979(9)
_cell_length_c 8.714(6)
_cell_measurement_reflns_used 3715
_cell_measurement_temperature 296(2)
_cell_measurement_theta_max 25.471
_cell_measurement_theta_min 1.213
_cell_volume 2044(2)
_computing_structure_refinement 'SHELXL-2014 (Sheldrick, 2014)'
_diffrn_ambient_temperature 296(2)
_diffrn_measured_fraction_theta_full 0.992
_diffrn_measured_fraction_theta_max 0.984
_diffrn_measurement_device_type 'CCD area detector'
_diffrn_measurement_method 'phi and omega scans'
_diffrn_radiation_type MoK\a
_diffrn_radiation_wavelength 0.71073
_diffrn_reflns_av_R_equivalents 0.1010
_diffrn_reflns_av_unetI/netI 0.1842
_diffrn_reflns_Laue_measured_fraction_full 0.992
_diffrn_reflns_Laue_measured_fraction_max 0.984
_diffrn_reflns_limit_h_max 20
_diffrn_reflns_limit_h_min -20
_diffrn_reflns_limit_k_max 14
_diffrn_reflns_limit_k_min -16
_diffrn_reflns_limit_l_max 10
_diffrn_reflns_limit_l_min -9
_diffrn_reflns_number 10303
_diffrn_reflns_point_group_measured_fraction_full 0.992
_diffrn_reflns_point_group_measured_fraction_max 0.984
_diffrn_reflns_theta_full 25.242
_diffrn_reflns_theta_max 25.471
_diffrn_reflns_theta_min 1.213
_diffrn_source 'sealed tube'
_exptl_absorpt_coefficient_mu 0.087
_exptl_absorpt_correction_type none
_exptl_crystal_colour orange
_exptl_crystal_density_diffrn 1.350
_exptl_crystal_density_method 'not measured'
_exptl_crystal_description block
_exptl_crystal_F_000 864
_exptl_crystal_size_max 0.21
_exptl_crystal_size_mid 0.2
_exptl_crystal_size_min 0.19
_refine_diff_density_max 0.335
_refine_diff_density_min -0.261
_refine_diff_density_rms 0.057
_refine_ls_extinction_coef 0.017(4)
_refine_ls_extinction_expression Fc^*^=kFc[1+0.001xFc^2^\l^3^/sin(2\q)]^-1/4^
_refine_ls_extinction_method SHELXL
_refine_ls_goodness_of_fit_ref 0.969
_refine_ls_hydrogen_treatment constr
_refine_ls_matrix_type full
_refine_ls_number_parameters 290
_refine_ls_number_reflns 3715
_refine_ls_number_restraints 0
_refine_ls_restrained_S_all 0.969
_refine_ls_R_factor_all 0.1947
_refine_ls_R_factor_gt 0.0857
_refine_ls_shift/su_max 0.002
_refine_ls_shift/su_mean 0.000
_refine_ls_structure_factor_coef Fsqd
_refine_ls_weighting_details 'w=1/[\s^2^(Fo^2^)+(0.0757P)^2^] where P=(Fo^2^+2Fc^2^)/3'
_refine_ls_weighting_scheme calc
_refine_ls_wR_factor_gt 0.2015
_refine_ls_wR_factor_ref 0.2691
_reflns_Friedel_coverage 0.000
_reflns_number_gt 1490
_reflns_number_total 3715
_reflns_threshold_expression 'I > 2\s(I)'
_cod_data_source_file c6ra14707k2.cif
_cod_data_source_block 2c
_cod_database_code 7225921
_shelx_space_group_comment
;
The symmetry employed for this shelxl refinement is uniquely defined
by the following loop, which should always be used as a source of
symmetry information in preference to the above space-group names.
They are only intended as comments.
;
_shelxl_version_number 2014-3

loop_
_space_group_symop_operation_xyz
'x, y, z'
'-x, y+1/2, -z+1/2'
'-x, -y, -z'
'x, -y-1/2, z-1/2'

loop_
_atom_site_label
_atom_site_type_symbol
_atom_site_fract_x
_atom_site_fract_y
_atom_site_fract_z
_atom_site_U_iso_or_equiv
_atom_site_adp_type
_atom_site_occupancy
_atom_site_site_symmetry_order
_atom_site_calc_flag
_atom_site_refinement_flags_posn
_atom_site_refinement_flags_adp
N1 N 0.1623(3) 0.6835(2) 0.2707(5) 0.0669(12) Uani 1 1 d . .
N2 N 0.4857(3) 0.4217(3) 0.6593(6) 0.0900(15) Uani 1 1 d . .
N3 N 0.7567(4) 0.6111(4) 1.3305(8) 0.1061(18) Uani 1 1 d . .
C1 C 0.2288(3) 0.5418(3) 0.2739(6) 0.0658(14) Uani 1 1 d . .
C2 C 0.2391(3) 0.4501(3) 0.2192(7) 0.0787(16) Uani 1 1 d . .
H2A H 0.2838 0.4144 0.2661 0.094 Uiso 1 1 calc R U
C3 C 0.1831(4) 0.4126(4) 0.0960(8) 0.0811(16) Uani 1 1 d . .
H3A H 0.1890 0.3504 0.0622 0.097 Uiso 1 1 calc R U
C4 C 0.1183(4) 0.4663(4) 0.0220(7) 0.0859(17) Uani 1 1 d . .
H4A H 0.0827 0.4408 -0.0649 0.103 Uiso 1 1 calc R U
C5 C 0.1046(3) 0.5569(4) 0.0729(7) 0.0755(15) Uani 1 1 d . .
H5A H 0.0600 0.5920 0.0238 0.091 Uiso 1 1 calc R U
C6 C 0.1605(3) 0.5935(3) 0.2010(7) 0.0689(14) Uani 1 1 d . .
C7 C 0.2325(3) 0.6912(3) 0.3860(6) 0.0629(13) Uani 1 1 d . .
C8 C 0.2621(3) 0.7659(3) 0.4839(7) 0.0695(14) Uani 1 1 d . .
H8A H 0.2346 0.8236 0.4773 0.083 Uiso 1 1 calc R U
C9 C 0.3331(3) 0.7537(3) 0.5921(7) 0.0699(14) Uani 1 1 d . .
H9A H 0.3530 0.8038 0.6600 0.084 Uiso 1 1 calc R U
C10 C 0.3772(3) 0.6674(3) 0.6038(7) 0.0675(14) Uani 1 1 d . .
C11 C 0.3463(3) 0.5928(3) 0.4995(6) 0.0687(14) Uani 1 1 d . .
H11A H 0.3743 0.5357 0.5031 0.082 Uiso 1 1 calc R U
C12 C 0.2749(3) 0.6041(3) 0.3924(6) 0.0631(13) Uani 1 1 d . .
C13 C 0.0993(3) 0.7521(3) 0.2340(6) 0.0705(14) Uani 1 1 d . .
C14 C 0.0248(3) 0.7261(4) 0.2535(7) 0.0832(17) Uani 1 1 d . .
H14A H 0.0169 0.6657 0.2918 0.100 Uiso 1 1 calc R U
C15 C -0.0383(4) 0.7903(5) 0.2161(8) 0.101(2) Uani 1 1 d . .
H15A H -0.0888 0.7727 0.2268 0.121 Uiso 1 1 calc R U
C16 C -0.0252(4) 0.8795(5) 0.1632(8) 0.100(2) Uani 1 1 d . .
H16A H -0.0673 0.9226 0.1368 0.120 Uiso 1 1 calc R U
C17 C 0.0493(4) 0.9064(4) 0.1486(7) 0.0912(19) Uani 1 1 d . .
H17A H 0.0577 0.9681 0.1157 0.109 Uiso 1 1 calc R U
C18 C 0.1124(3) 0.8418(4) 0.1830(6) 0.0767(15) Uani 1 1 d . .
H18A H 0.1628 0.8594 0.1714 0.092 Uiso 1 1 calc R U
C19 C 0.4491(3) 0.6634(3) 0.7288(7) 0.0720(15) Uani 1 1 d . .
H19A H 0.4622 0.7211 0.7818 0.086 Uiso 1 1 calc R U
C20 C 0.5011(3) 0.5908(3) 0.7829(7) 0.0678(14) Uani 1 1 d . .
C21 C 0.4907(3) 0.4975(4) 0.7101(6) 0.0714(15) Uani 1 1 d . .
C22 C 0.5680(3) 0.5980(3) 0.9217(7) 0.0675(14) Uani 1 1 d . .
C23 C 0.5911(4) 0.6841(4) 0.9986(9) 0.101(2) Uani 1 1 d . .
H23A H 0.5648 0.7400 0.9585 0.121 Uiso 1 1 calc R U
C24 C 0.6515(4) 0.6891(4) 1.1320(9) 0.110(2) Uani 1 1 d . .
H24A H 0.6651 0.7473 1.1828 0.132 Uiso 1 1 calc R U
C25 C 0.6919(3) 0.6069(4) 1.1897(8) 0.0785(16) Uani 1 1 d . .
C26 C 0.6720(3) 0.5217(4) 1.1183(8) 0.0829(17) Uani 1 1 d . .
H26A H 0.6999 0.4667 1.1577 0.100 Uiso 1 1 calc R U
C27 C 0.6099(3) 0.5168(3) 0.9862(7) 0.0773(15) Uani 1 1 d . .
H27A H 0.5956 0.4577 0.9392 0.093 Uiso 1 1 calc R U
O1 O 0.7654(4) 0.6839(4) 1.4079(9) 0.192(3) Uani 1 1 d . .
O2 O 0.7977(3) 0.5422(3) 1.3715(6) 0.1210(17) Uani 1 1 d . .

loop_
_atom_site_aniso_label
_atom_site_aniso_U_11
_atom_site_aniso_U_22
_atom_site_aniso_U_33
_atom_site_aniso_U_23
_atom_site_aniso_U_13
_atom_site_aniso_U_12
N1 0.077(3) 0.051(2) 0.077(3) -0.007(2) 0.027(3) -0.001(2)
N2 0.094(4) 0.071(3) 0.105(4) -0.002(3) 0.022(3) 0.004(3)
N3 0.097(4) 0.082(4) 0.128(5) 0.004(4) 0.003(4) -0.018(3)
C1 0.080(4) 0.052(3) 0.071(4) 0.003(3) 0.029(3) -0.001(3)
C2 0.090(4) 0.056(3) 0.098(5) -0.002(3) 0.039(4) 0.001(3)
C3 0.099(4) 0.058(3) 0.090(5) -0.009(3) 0.031(4) -0.015(3)
C4 0.100(5) 0.070(4) 0.095(5) -0.004(3) 0.035(4) -0.016(3)
C5 0.077(4) 0.068(3) 0.084(4) 0.000(3) 0.024(3) -0.009(3)
C6 0.084(4) 0.053(3) 0.077(4) 0.007(3) 0.033(3) -0.005(3)
C7 0.068(3) 0.054(3) 0.073(4) -0.004(3) 0.029(3) -0.005(2)
C8 0.074(4) 0.057(3) 0.083(4) 0.001(3) 0.029(3) 0.008(2)
C9 0.073(4) 0.058(3) 0.083(4) -0.002(3) 0.026(3) 0.002(3)
C10 0.063(3) 0.062(3) 0.081(4) 0.007(3) 0.024(3) 0.006(3)
C11 0.078(4) 0.055(3) 0.079(4) 0.004(3) 0.030(3) 0.006(3)
C12 0.062(3) 0.055(3) 0.078(4) 0.007(3) 0.028(3) 0.005(2)
C13 0.081(4) 0.064(3) 0.071(4) -0.001(3) 0.027(3) 0.010(3)
C14 0.082(4) 0.077(3) 0.092(5) 0.002(3) 0.023(3) 0.009(3)
C15 0.087(4) 0.105(5) 0.114(6) -0.011(4) 0.030(4) 0.009(4)
C16 0.087(5) 0.103(5) 0.103(5) -0.009(4) 0.007(4) 0.028(4)
C17 0.108(5) 0.071(4) 0.086(5) 0.000(3) 0.005(4) 0.019(4)
C18 0.081(4) 0.070(3) 0.080(4) 0.002(3) 0.018(3) 0.012(3)
C19 0.074(4) 0.054(3) 0.093(4) 0.004(3) 0.031(3) 0.002(3)
C20 0.067(3) 0.052(3) 0.087(4) -0.003(3) 0.022(3) -0.010(2)
C21 0.074(4) 0.061(3) 0.082(4) 0.008(3) 0.024(3) 0.001(3)
C22 0.063(3) 0.055(3) 0.087(4) 0.009(3) 0.024(3) -0.009(2)
C23 0.102(5) 0.062(4) 0.125(6) 0.009(3) -0.005(4) -0.007(3)
C24 0.116(5) 0.060(4) 0.138(7) 0.008(4) -0.004(5) -0.015(3)
C25 0.067(4) 0.069(4) 0.095(5) 0.010(3) 0.011(3) -0.011(3)
C26 0.077(4) 0.073(4) 0.101(5) 0.008(3) 0.027(4) 0.009(3)
C27 0.076(4) 0.064(3) 0.093(5) 0.006(3) 0.021(3) 0.005(3)
O1 0.214(6) 0.097(4) 0.205(7) -0.015(4) -0.078(5) -0.010(4)
O2 0.108(4) 0.115(4) 0.127(4) 0.003(3) 0.000(3) 0.023(3)

loop_
_atom_type_symbol
_atom_type_description
_atom_type_scat_dispersion_real
_atom_type_scat_dispersion_imag
_atom_type_scat_source
C C 0.0033 0.0016 'International Tables Vol C Tables 4.2.6.8 and 6.1.1.4'
H H 0.0000 0.0000 'International Tables Vol C Tables 4.2.6.8 and 6.1.1.4'
N N 0.0061 0.0033 'International Tables Vol C Tables 4.2.6.8 and 6.1.1.4'
O O 0.0106 0.0060 'International Tables Vol C Tables 4.2.6.8 and 6.1.1.4'

loop_
_geom_angle_atom_site_label_1
_geom_angle_atom_site_label_2
_geom_angle_atom_site_label_3
_geom_angle
C7 N1 C6 108.3(4)
C7 N1 C13 127.0(4)
C6 N1 C13 124.6(5)
O2 N3 O1 121.3(7)
O2 N3 C25 120.2(6)
O1 N3 C25 118.3(6)
C2 C1 C6 118.6(5)
C2 C1 C12 135.1(5)
C6 C1 C12 106.3(4)
C3 C2 C1 119.8(5)
C3 C2 H2A 120.1
C1 C2 H2A 120.1
C2 C3 C4 120.4(5)
C2 C3 H3A 119.8
C4 C3 H3A 119.8
C3 C4 C5 122.0(6)
C3 C4 H4A 119.0
C5 C4 H4A 119.0
C4 C5 C6 117.2(5)
C4 C5 H5A 121.4
C6 C5 H5A 121.4
C5 C6 N1 128.5(5)
C5 C6 C1 121.9(5)
N1 C6 C1 109.5(5)
C8 C7 N1 130.3(4)
C8 C7 C12 121.1(5)
N1 C7 C12 108.6(4)
C7 C8 C9 118.5(5)
C7 C8 H8A 120.7
C9 C8 H8A 120.7
C8 C9 C10 122.3(5)
C8 C9 H9A 118.9
C10 C9 H9A 118.9
C11 C10 C9 117.9(5)
C11 C10 C19 126.1(4)
C9 C10 C19 116.0(5)
C12 C11 C10 120.1(4)
C12 C11 H11A 119.9
C10 C11 H11A 119.9
C11 C12 C7 120.0(5)
C11 C12 C1 132.7(4)
C7 C12 C1 107.3(5)
C18 C13 C14 120.6(5)
C18 C13 N1 120.9(5)
C14 C13 N1 118.5(5)
C13 C14 C15 120.1(5)
C13 C14 H14A 120.0
C15 C14 H14A 120.0
C16 C15 C14 119.2(6)
C16 C15 H15A 120.4
C14 C15 H15A 120.4
C15 C16 C17 120.8(6)
C15 C16 H16A 119.6
C17 C16 H16A 119.6
C16 C17 C18 120.3(6)
C16 C17 H17A 119.9
C18 C17 H17A 119.9
C13 C18 C17 119.0(6)
C13 C18 H18A 120.5
C17 C18 H18A 120.5
C20 C19 C10 131.8(5)
C20 C19 H19A 114.1
C10 C19 H19A 114.1
C19 C20 C21 121.0(5)
C19 C20 C22 124.2(5)
C21 C20 C22 114.7(4)
N2 C21 C20 176.1(6)
C23 C22 C27 116.6(6)
C23 C22 C20 122.6(5)
C27 C22 C20 120.8(5)
C24 C23 C22 121.9(6)
C24 C23 H23A 119.0
C22 C23 H23A 119.0
C23 C24 C25 119.2(6)
C23 C24 H24A 120.4
C25 C24 H24A 120.4
C26 C25 C24 120.9(6)
C26 C25 N3 119.1(5)
C24 C25 N3 119.9(6)
C25 C26 C27 119.6(5)
C25 C26 H26A 120.2
C27 C26 H26A 120.2
C26 C27 C22 121.7(5)
C26 C27 H27A 119.1
C22 C27 H27A 119.1

loop_
_geom_bond_atom_site_label_1
_geom_bond_atom_site_label_2
_geom_bond_distance
N1 C7 1.388(6)
N1 C6 1.395(6)
N1 C13 1.430(6)
N2 C21 1.145(6)
N3 O2 1.199(6)
N3 O1 1.212(7)
N3 C25 1.459(8)
C1 C2 1.394(6)
C1 C6 1.403(7)
C1 C12 1.441(7)
C2 C3 1.373(8)
C2 H2A 0.9300
C3 C4 1.378(7)
C3 H3A 0.9300
C4 C5 1.379(7)
C4 H4A 0.9300
C5 C6 1.393(7)
C5 H5A 0.9300
C7 C8 1.371(6)
C7 C12 1.414(6)
C8 C9 1.374(7)
C8 H8A 0.9300
C9 C10 1.417(6)
C9 H9A 0.9300
C10 C11 1.405(7)
C10 C19 1.452(7)
C11 C12 1.373(7)
C11 H11A 0.9300
C13 C18 1.367(7)
C13 C14 1.382(7)
C14 C15 1.391(7)
C14 H14A 0.9300
C15 C16 1.366(8)
C15 H15A 0.9300
C16 C17 1.373(8)
C16 H16A 0.9300
C17 C18 1.393(7)
C17 H17A 0.9300
C18 H18A 0.9300
C19 C20 1.365(6)
C19 H19A 0.9300
C20 C21 1.443(7)
C20 C22 1.472(7)
C22 C23 1.391(7)
C22 C27 1.393(6)
C23 C24 1.373(8)
C23 H23A 0.9300
C24 C25 1.378(7)
C24 H24A 0.9300
C25 C26 1.351(7)
C26 C27 1.382(7)
C26 H26A 0.9300
C27 H27A 0.9300

loop_
_geom_torsion_atom_site_label_1
_geom_torsion_atom_site_label_2
_geom_torsion_atom_site_label_3
_geom_torsion_atom_site_label_4
_geom_torsion
C6 C1 C2 C3 0.3(7)
C12 C1 C2 C3 -177.1(6)
C1 C2 C3 C4 2.5(8)
C2 C3 C4 C5 -3.5(9)
C3 C4 C5 C6 1.6(8)
C4 C5 C6 N1 177.2(5)
C4 C5 C6 C1 1.3(8)
C7 N1 C6 C5 -174.9(5)
C13 N1 C6 C5 8.8(8)
C7 N1 C6 C1 1.4(5)
C13 N1 C6 C1 -174.9(4)
C2 C1 C6 C5 -2.3(7)
C12 C1 C6 C5 175.9(5)
C2 C1 C6 N1 -178.9(4)
C12 C1 C6 N1 -0.7(5)
C6 N1 C7 C8 178.6(5)
C13 N1 C7 C8 -5.3(8)
C6 N1 C7 C12 -1.5(5)
C13 N1 C7 C12 174.7(4)
N1 C7 C8 C9 178.3(5)
C12 C7 C8 C9 -1.7(7)
C7 C8 C9 C10 1.0(8)
C8 C9 C10 C11 0.4(7)
C8 C9 C10 C19 -177.1(5)
C9 C10 C11 C12 -1.1(7)
C19 C10 C11 C12 176.1(5)
C10 C11 C12 C7 0.5(7)
C10 C11 C12 C1 -179.5(5)
C8 C7 C12 C11 1.0(7)
N1 C7 C12 C11 -179.0(4)
C8 C7 C12 C1 -179.0(4)
N1 C7 C12 C1 1.0(5)
C2 C1 C12 C11 -2.5(10)
C6 C1 C12 C11 179.8(5)
C2 C1 C12 C7 177.5(5)
C6 C1 C12 C7 -0.2(5)
C7 N1 C13 C18 61.5(7)
C6 N1 C13 C18 -122.9(6)
C7 N1 C13 C14 -117.5(6)
C6 N1 C13 C14 58.0(7)
C18 C13 C14 C15 2.2(9)
N1 C13 C14 C15 -178.7(5)
C13 C14 C15 C16 -1.4(9)
C14 C15 C16 C17 -0.7(10)
C15 C16 C17 C18 2.0(10)
C14 C13 C18 C17 -0.9(8)
N1 C13 C18 C17 -180.0(5)
C16 C17 C18 C13 -1.2(9)
C11 C10 C19 C20 -3.9(9)
C9 C10 C19 C20 173.3(5)
C10 C19 C20 C21 2.0(9)
C10 C19 C20 C22 -174.5(5)
C19 C20 C22 C23 -8.9(8)
C21 C20 C22 C23 174.4(5)
C19 C20 C22 C27 168.7(5)
C21 C20 C22 C27 -8.0(7)
C27 C22 C23 C24 -0.5(9)
C20 C22 C23 C24 177.2(6)
C22 C23 C24 C25 1.5(11)
C23 C24 C25 C26 -1.0(10)
C23 C24 C25 N3 179.5(6)
O2 N3 C25 C26 8.6(9)
O1 N3 C25 C26 -168.0(7)
O2 N3 C25 C24 -171.8(6)
O1 N3 C25 C24 11.6(10)
C24 C25 C26 C27 -0.5(9)
N3 C25 C26 C27 179.0(5)
C25 C26 C27 C22 1.6(9)
C23 C22 C27 C26 -1.1(8)
C20 C22 C27 C26 -178.8(5)
